data_8100881
loop_
_publ_author_name
'Kempe, Rhett'
'Spannenberg, Anke'
'Drexler, Hans-Joachim'
'Heller, Detlef'

_publ_section_title
;
Crystal structure of 1,2-bis(dicyclohexylphosphino)-ethane rhodium
(I)-norborna-2,5-diene tetrafluoroborate, C~33~H~56~BF~4~P~2~Rh and 
of 1,2-bis(dicyclohexylphosphino)-ethane rhodium(I)-(Z,Z)-cycloocta-
1,5-diene tetrafluoroborate, C~34~H~60~BF~4~P~2~Rh &#x00B7; 1/2CH~3~OH
;
_journal_issue 1
_journal_name_full 'Zeitschrift f\"ur Kristallographie - New Crystal Structures'
_journal_page_first 165
_journal_page_last 168
_journal_volume 216
_journal_year 2001
_chemical_formula_sum 'C33 H56 B F4 P2 Rh'
_chemical_formula_weight 704.44
_space_group_IT_number 33
_symmetry_cell_setting orthorhombic
_symmetry_space_group_name_Hall 'P 2c -2n'
_symmetry_space_group_name_H-M 'P n a 21'
_cell_angle_alpha 90.00
_cell_angle_beta 90.00
_cell_angle_gamma 90.00
_cell_formula_units_Z 4
_cell_length_a 18.829(4)
_cell_length_b 10.142(2)
_cell_length_c 17.411(3)
_cell_measurement_temperature 200(2)
_cell_volume 3324.9(11)
_diffrn_ambient_temperature 200(2)
_exptl_crystal_density_diffrn 1.407
_refine_ls_R_factor_obs 0.0330
_refine_ls_wR_factor_obs 0.0836
_cod_database_code 8100881

loop_
_symmetry_equiv_pos_as_xyz
'x, y, z'
'-x, -y, z+1/2'
'x+1/2, -y+1/2, z'
'-x+1/2, y+1/2, z+1/2'

loop_
_atom_site_aniso_label
_atom_site_aniso_U_11
_atom_site_aniso_U_22
_atom_site_aniso_U_33
_atom_site_aniso_U_23
_atom_site_aniso_U_13
_atom_site_aniso_U_12
Rh1 0.0175(3) 0.0258(3) 0.0226(3) 0.0014(3) 0.0001(2) 0.0000(2)
P1 0.0232(10) 0.0281(9) 0.0237(9) -0.0010(6) 0.0007(6) -0.0001(6)
P2 0.0207(10) 0.0232(8) 0.0239(8) -0.0017(7) 0.0002(7) -0.0011(7)
C1 0.021(4) 0.071(6) 0.030(4) -0.001(3) -0.003(3) 0.002(3)
C2 0.047(5) 0.044(5) 0.044(4) 0.024(4) -0.004(3) -0.009(3)
C3 0.038(5) 0.023(4) 0.055(4) 0.003(3) -0.007(3) 0.003(3)
C4 0.020(4) 0.050(5) 0.031(3) -0.007(3) -0.002(2) 0.007(3)
C5 0.030(4) 0.029(3) 0.060(4) 0.021(5) -0.008(4) -0.001(2)
C6 0.040(5) 0.045(4) 0.035(5) -0.015(3) -0.012(3) 0.001(3)
C7 0.021(4) 0.047(4) 0.041(4) -0.001(3) -0.007(3) 0.004(3)
C8 0.017(3) 0.029(3) 0.029(4) 0.003(3) 0.002(3) -0.003(2)
C9 0.023(4) 0.034(4) 0.029(4) 0.006(3) 0.001(3) 0.003(2)
C10 0.020(4) 0.042(4) 0.036(4) -0.007(3) 0.010(3) -0.006(3)
C11 0.038(4) 0.038(4) 0.036(4) -0.014(3) 0.001(3) -0.004(3)
C12 0.041(5) 0.060(5) 0.047(4) -0.016(4) 0.001(3) 0.001(3)
C13 0.051(5) 0.082(6) 0.033(4) -0.024(4) 0.005(3) -0.008(4)
C14 0.082(6) 0.064(5) 0.032(4) -0.008(4) 0.009(4) 0.000(4)
C15 0.038(5) 0.046(4) 0.034(4) -0.001(3) 0.003(3) 0.009(3)
C16 0.035(5) 0.027(3) 0.024(3) 0.001(3) 0.005(3) 0.005(3)
C17 0.011(4) 0.040(4) 0.040(4) 0.002(3) 0.008(3) -0.001(3)
C18 0.020(4) 0.041(4) 0.046(4) 0.006(3) 0.009(3) -0.013(3)
C19 0.045(4) 0.035(3) 0.062(4) -0.003(4) 0.015(5) -0.018(3)
C20 0.048(5) 0.032(3) 0.055(4) 0.002(4) 0.020(3) -0.005(3)
C21 0.024(4) 0.035(3) 0.035(4) -0.007(3) 0.011(2) -0.008(3)
C22 0.032(4) 0.022(3) 0.026(3) 0.002(3) -0.001(3) -0.007(3)
C23 0.045(4) 0.023(3) 0.022(3) 0.000(3) 0.003(3) -0.003(3)
C24 0.042(5) 0.040(4) 0.043(4) -0.010(3) 0.006(3) -0.011(3)
C25 0.075(6) 0.024(3) 0.038(4) 0.002(3) 0.012(4) -0.012(3)
C26 0.062(6) 0.024(4) 0.028(4) 0.011(3) 0.004(3) -0.001(3)
C27 0.038(4) 0.027(4) 0.025(3) 0.008(3) -0.003(3) 0.003(3)
C28 0.011(4) 0.032(3) 0.025(3) -0.003(3) -0.001(2) -0.003(3)
C29 0.018(4) 0.031(3) 0.042(4) -0.005(3) 0.005(3) -0.008(3)
C30 0.031(5) 0.051(5) 0.033(4) -0.006(3) 0.005(3) -0.009(3)
C31 0.048(4) 0.036(4) 0.039(4) -0.022(3) 0.012(3) -0.008(3)
C32 0.020(4) 0.038(4) 0.043(4) -0.007(3) 0.002(3) -0.006(3)
C33 0.025(4) 0.028(3) 0.023(3) -0.004(3) -0.004(2) -0.004(3)
B1 0.032(6) 0.061(6) 0.045(5) -0.013(4) 0.004(4) 0.011(4)
F1 0.213(8) 0.100(4) 0.096(4) 0.021(4) -0.006(4) -0.076(5)
F2 0.066(4) 0.093(4) 0.087(3) -0.042(3) -0.030(3) 0.029(3)
F3 0.044(3) 0.154(5) 0.071(3) -0.064(3) -0.029(2) 0.047(3)
F4 0.019(3) 0.187(6) 0.089(4) -0.042(4) 0.000(2) 0.018(3)

loop_
_atom_site_label
_atom_site_type_symbol
_atom_site_fract_x
_atom_site_fract_y
_atom_site_fract_z
_atom_site_U_iso_or_equiv
_atom_site_thermal_displace_type
_atom_site_occupancy
_atom_site_calc_flag
_atom_site_refinement_flags
_atom_site_disorder_group
Rh1 Rh 0.19973(2) 0.16533(3) 0.00021(4) 0.0220(2) Uani 1 d . .
P1 P 0.08037(9) 0.16170(13) 0.03024(9) 0.0250(4) Uani 1 d . .
P2 P 0.16481(8) 0.28474(13) -0.10618(8) 0.0226(3) Uani 1 d . .
C1 C 0.2519(3) 0.1393(7) 0.1119(4) 0.041(2) Uani 1 d . .
H1A H 0.2315(3) 0.1672(7) 0.1598(4) 0.080 Uiso 1 d R .
C2 C 0.2417(4) 0.0163(7) 0.0816(4) 0.045(2) Uani 1 d . .
H2A H 0.2121(4) -0.0498(7) 0.1047(4) 0.080 Uiso 1 d R .
C3 C 0.3067(3) -0.0174(6) 0.0338(4) 0.039(2) Uani 1 d . .
H3A H 0.3134(3) -0.1083(6) 0.0204(4) 0.080 Uiso 1 d R .
C4 C 0.3031(3) 0.0806(7) -0.0319(4) 0.034(2) Uani 1 d . .
H4A H 0.3153(3) 0.0588(7) -0.0839(4) 0.080 Uiso 1 d R .
C5 C 0.3153(3) 0.2023(5) -0.0012(6) 0.040(2) Uani 1 d . .
H5A H 0.3362(3) 0.2739(5) -0.0294(6) 0.080 Uiso 1 d R .
C6 C 0.3262(4) 0.1826(6) 0.0834(4) 0.040(2) Uani 1 d . .
H6A H 0.3484(4) 0.2540(6) 0.1105(4) 0.080 Uiso 1 d R .
C7 C 0.3659(3) 0.0485(6) 0.0847(4) 0.036(2) Uani 1 d . .
H7A H 0.4117(3) 0.0503(6) 0.0604(4) 0.080 Uiso 1 d R .
H7B H 0.3691(3) 0.0113(6) 0.1353(4) 0.080 Uiso 1 d R .
C8 C 0.0290(3) 0.2298(5) -0.0509(3) 0.0249(14) Uani 1 d . .
H8A H -0.0138(3) 0.2692(5) -0.0317(3) 0.080 Uiso 1 d R .
H8B H 0.0157(3) 0.1588(5) -0.0844(3) 0.080 Uiso 1 d R .
C9 C 0.0718(4) 0.3346(5) -0.0965(4) 0.029(2) Uani 1 d . .
H9A H 0.0514(4) 0.3426(5) -0.1468(4) 0.080 Uiso 1 d R .
H9B H 0.0687(4) 0.4188(5) -0.0716(4) 0.080 Uiso 1 d R .
C10 C 0.0477(3) 0.2545(5) 0.1156(4) 0.032(2) Uani 1 d . .
H10A H -0.0028(3) 0.2644(5) 0.1105(4) 0.080 Uiso 1 d R .
C11 C 0.0791(3) 0.3940(6) 0.1172(4) 0.037(2) Uani 1 d . .
H11A H 0.0690(3) 0.4385(6) 0.0698(4) 0.080 Uiso 1 d R .
H11B H 0.1297(3) 0.3857(6) 0.1218(4) 0.080 Uiso 1 d R .
C12 C 0.0526(4) 0.4738(7) 0.1860(4) 0.050(2) Uani 1 d . .
H12A H 0.0023(4) 0.4860(7) 0.1805(4) 0.080 Uiso 1 d R .
H12B H 0.0748(4) 0.5590(7) 0.1863(4) 0.080 Uiso 1 d R .
C13 C 0.0661(4) 0.4019(8) 0.2613(4) 0.055(2) Uani 1 d . .
H13A H 0.0482(4) 0.4519(8) 0.3039(4) 0.080 Uiso 1 d R .
H13B H 0.1165(4) 0.3916(8) 0.2677(4) 0.080 Uiso 1 d R .
C14 C 0.0336(5) 0.2627(8) 0.2599(4) 0.059(2) Uani 1 d . .
H14A H -0.0167(5) 0.2731(8) 0.2536(4) 0.080 Uiso 1 d R .
H14B H 0.0420(5) 0.2164(8) 0.3071(4) 0.080 Uiso 1 d R .
C15 C 0.0607(4) 0.1832(6) 0.1907(4) 0.039(2) Uani 1 d . .
H15A H 0.1111(4) 0.1727(6) 0.1971(4) 0.080 Uiso 1 d R .
H15B H 0.0395(4) 0.0972(6) 0.1891(4) 0.080 Uiso 1 d R .
C16 C 0.0450(3) -0.0074(5) 0.0428(3) 0.0286(15) Uani 1 d . .
H16A H 0.0638(3) -0.0401(5) 0.0904(3) 0.080 Uiso 1 d R .
C17 C -0.0342(3) -0.0181(6) 0.0485(3) 0.0303(14) Uani 1 d . .
H17A H -0.0551(3) 0.0086(6) 0.0007(3) 0.080 Uiso 1 d R .
H17B H -0.0519(3) 0.0385(6) 0.0883(3) 0.080 Uiso 1 d R .
C18 C -0.0559(4) -0.1633(5) 0.0650(4) 0.036(2) Uani 1 d . .
H18A H -0.1066(4) -0.1712(5) 0.0692(4) 0.080 Uiso 1 d R .
H18B H -0.0351(4) -0.1899(5) 0.1129(4) 0.080 Uiso 1 d R .
C19 C -0.0282(3) -0.2529(5) 0.0025(5) 0.047(2) Uani 1 d . .
H19A H -0.0511(3) -0.2285(5) -0.0446(5) 0.080 Uiso 1 d R .
H19B H -0.0405(3) -0.3428(5) 0.0136(5) 0.080 Uiso 1 d R .
C20 C 0.0518(3) -0.2409(5) -0.0062(6) 0.045(2) Uani 1 d . .
H20A H 0.0663(3) -0.2941(5) -0.0490(6) 0.080 Uiso 1 d R .
H20B H 0.0750(3) -0.2741(5) 0.0389(6) 0.080 Uiso 1 d R .
C21 C 0.0735(3) -0.0980(5) -0.0214(3) 0.031(2) Uani 1 d . .
H21A H 0.1244(3) -0.0930(5) -0.0226(3) 0.080 Uiso 1 d R .
H21B H 0.0558(3) -0.0685(5) -0.0702(3) 0.080 Uiso 1 d R .
C22 C 0.2156(3) 0.4407(5) -0.1171(3) 0.0267(14) Uani 1 d . .
H22A H 0.2631(3) 0.4171(5) -0.1315(3) 0.080 Uiso 1 d R .
C23 C 0.2206(3) 0.5144(5) -0.0412(3) 0.0298(14) Uani 1 d . .
H23A H 0.2380(3) 0.4556(5) -0.0023(3) 0.080 Uiso 1 d R .
H23B H 0.1740(3) 0.5430(5) -0.0263(3) 0.080 Uiso 1 d R .
C24 C 0.2687(4) 0.6313(6) -0.0478(4) 0.042(2) Uani 1 d . .
H24A H 0.3161(4) 0.6014(6) -0.0580(4) 0.080 Uiso 1 d R .
H24B H 0.2691(4) 0.6772(6) 0.0004(4) 0.080 Uiso 1 d R .
C25 C 0.2455(4) 0.7259(6) -0.1113(4) 0.046(2) Uani 1 d . .
H25A H 0.2802(4) 0.7947(6) -0.1166(4) 0.080 Uiso 1 d R .
H25B H 0.2009(4) 0.7657(6) -0.0981(4) 0.080 Uiso 1 d R .
C26 C 0.2372(5) 0.6516(5) -0.1867(4) 0.038(2) Uani 1 d . .
H26A H 0.2832(5) 0.6208(5) -0.2026(4) 0.080 Uiso 1 d R .
H26B H 0.2198(5) 0.7107(5) -0.2254(4) 0.080 Uiso 1 d R .
C27 C 0.1873(3) 0.5314(6) -0.1802(3) 0.0296(15) Uani 1 d . .
H27A H 0.1404(3) 0.5609(6) -0.1670(3) 0.080 Uiso 1 d R .
H27B H 0.1850(3) 0.4844(6) -0.2280(3) 0.080 Uiso 1 d R .
C28 C 0.1708(3) 0.2017(5) -0.2009(3) 0.0228(13) Uani 1 d . .
H28A H 0.1373(3) 0.2439(5) -0.2344(3) 0.080 Uiso 1 d R .
C29 C 0.2426(3) 0.2115(6) -0.2380(4) 0.0303(15) Uani 1 d . .
H29A H 0.2772(3) 0.1716(6) -0.2048(4) 0.080 Uiso 1 d R .
H29B H 0.2551(3) 0.3027(6) -0.2440(4) 0.080 Uiso 1 d R .
C30 C 0.2449(4) 0.1429(6) -0.3155(4) 0.038(2) Uani 1 d . .
H30A H 0.2924(4) 0.1467(6) -0.3354(4) 0.080 Uiso 1 d R .
H30B H 0.2144(4) 0.1891(6) -0.3505(4) 0.080 Uiso 1 d R .
C31 C 0.2214(4) -0.0006(6) -0.3102(4) 0.041(2) Uani 1 d . .
H31A H 0.2562(4) -0.0501(6) -0.2820(4) 0.080 Uiso 1 d R .
H31B H 0.2182(4) -0.0373(6) -0.3609(4) 0.080 Uiso 1 d R .
C32 C 0.1495(3) -0.0116(6) -0.2712(3) 0.0334(15) Uani 1 d . .
H32A H 0.1383(3) -0.1031(6) -0.2637(3) 0.080 Uiso 1 d R .
H32B H 0.1136(3) 0.0258(6) -0.3036(3) 0.080 Uiso 1 d R .
C33 C 0.1476(3) 0.0574(5) -0.1937(3) 0.0254(13) Uani 1 d . .
H33A H 0.1009(3) 0.0520(5) -0.1720(3) 0.080 Uiso 1 d R .
H33B H 0.1798(3) 0.0137(5) -0.1594(3) 0.080 Uiso 1 d R .
B1 B -0.0764(5) 0.1492(8) -0.2187(5) 0.046(2) Uani 1 d . .
F1 F -0.0941(5) 0.0542(6) -0.1676(4) 0.136(3) Uani 1 d . .
F2 F -0.0912(3) 0.2703(5) -0.1850(3) 0.082(2) Uani 1 d . .
F3 F -0.1178(3) 0.1327(6) -0.2839(3) 0.089(2) Uani 1 d . .
F4 F -0.0083(3) 0.1429(6) -0.2365(3) 0.098(2) Uani 1 d . .

loop_
_geom_bond_atom_site_label_1
_geom_bond_atom_site_label_2
_geom_bond_distance
_geom_bond_site_symmetry_2
_geom_bond_publ_flag
Rh1 C1 2.195(6) . ?
Rh1 C4 2.200(6) . ?
Rh1 C5 2.209(6) . ?
Rh1 C2 2.217(6) . ?
Rh1 P1 2.308(2) . ?
Rh1 P2 2.309(2) . ?
P1 C8 1.846(5) . ?
P1 C16 1.853(6) . ?
P1 C10 1.864(6) . ?
P2 C9 1.830(7) . ?
P2 C28 1.855(6) . ?
P2 C22 1.858(5) . ?
C1 C2 1.369(9) . ?
C1 C6 1.548(11) . ?
C1 H1A 0.96 . ?
C2 C3 1.520(10) . ?
C2 H2A 0.96 . ?
C3 C4 1.517(9) . ?
C3 C7 1.572(9) . ?
C3 H3A 0.96 . ?
C4 C5 1.364(10) . ?
C4 H4A 0.96 . ?
C5 C6 1.501(11) . ?
C5 H5A 0.96 . ?
C6 C7 1.552(8) . ?
C6 H6A 0.96 . ?
C7 H7A 0.96 . ?
C7 H7B 0.96 . ?
C8 C9 1.551(8) . ?
C8 H8A 0.96 . ?
C8 H8B 0.96 . ?
C9 H9A 0.96 . ?
C9 H9B 0.96 . ?
C10 C15 1.514(9) . ?
C10 C11 1.534(9) . ?
C10 H10A 0.96 . ?
C11 C12 1.529(9) . ?
C11 H11A 0.96 . ?
C11 H11B 0.96 . ?
C12 C13 1.522(10) . ?
C12 H12A 0.96 . ?
C12 H12B 0.96 . ?
C13 C14 1.538(11) . ?
C13 H13A 0.96 . ?
C13 H13B 0.96 . ?
C14 C15 1.537(10) . ?
C14 H14A 0.96 . ?
C14 H14B 0.96 . ?
C15 H15A 0.96 . ?
C15 H15B 0.96 . ?
C16 C17 1.498(8) . ?
C16 C21 1.544(8) . ?
C16 H16A 0.96 . ?
C17 C18 1.554(8) . ?
C17 H17A 0.96 . ?
C17 H17B 0.96 . ?
C18 C19 1.510(10) . ?
C18 H18A 0.96 . ?
C18 H18B 0.96 . ?
C19 C20 1.518(9) . ?
C19 H19A 0.96 . ?
C19 H19B 0.96 . ?
C20 C21 1.528(8) . ?
C20 H20A 0.96 . ?
C20 H20B 0.96 . ?
C21 H21A 0.96 . ?
C21 H21B 0.96 . ?
C22 C23 1.521(8) . ?
C22 C27 1.528(8) . ?
C22 H22A 0.96 . ?
C23 C24 1.496(9) . ?
C23 H23A 0.96 . ?
C23 H23B 0.96 . ?
C24 C25 1.528(10) . ?
C24 H24A 0.96 . ?
C24 H24B 0.96 . ?
C25 C26 1.521(9) . ?
C25 H25A 0.96 . ?
C25 H25B 0.96 . ?
C26 C27 1.543(9) . ?
C26 H26A 0.96 . ?
C26 H26B 0.96 . ?
C27 H27A 0.96 . ?
C27 H27B 0.96 . ?
C28 C29 1.501(9) . ?
C28 C33 1.533(8) . ?
C28 H28A 0.96 . ?
C29 C30 1.520(9) . ?
C29 H29A 0.96 . ?
C29 H29B 0.96 . ?
C30 C31 1.523(9) . ?
C30 H30A 0.96 . ?
C30 H30B 0.96 . ?
C31 C32 1.519(9) . ?
C31 H31A 0.96 . ?
C31 H31B 0.96 . ?
C32 C33 1.519(8) . ?
C32 H32A 0.96 . ?
C32 H32B 0.96 . ?
C33 H33A 0.96 . ?
C33 H33B 0.96 . ?
B1 F4 1.322(10) . ?
B1 F1 1.352(10) . ?
B1 F2 1.389(9) . ?
B1 F3 1.387(10) . ?
